data_2216857
loop_
_publ_author_name
'Butcher, Ray J.'
'Jasinski, Jerry P.'
'Kushawaha, K. S.,'
'Bharty, M. K.'
'Singh, N. K.'

_publ_section_title
;
 <i>N</i>'-[Bis(benzylsulfanyl)methylene]-2-furohydrazide
;
_journal_coeditor_code ZL2079
_journal_issue 12
_journal_name_full 'Acta Crystallographica Section E'
_journal_page_first o4590
_journal_page_last o4591
_journal_paper_doi 10.1107/S1600536807055080
_journal_volume 63
_journal_year 2007
_chemical_formula_iupac 'C20 H18 N2 O2 S2'
_chemical_formula_moiety 'C20 H18 N2 O2 S2'
_chemical_formula_sum 'C20 H18 N2 O2 S2'
_chemical_formula_weight 382.48
_chemical_name_systematic
;
N'-[Bis(benzylsulfanyl)methylene]-2-furohydrazide
;
_space_group_IT_number 2
_symmetry_cell_setting triclinic
_symmetry_space_group_name_Hall '-P 1'
_symmetry_space_group_name_H-M 'P -1'
_atom_sites_solution_hydrogens geom
_atom_sites_solution_primary direct
_atom_sites_solution_secondary difmap
_cell_angle_alpha 109.983(2)
_cell_angle_beta 94.781(2)
_cell_angle_gamma 90.201(3)
_cell_formula_units_Z 2
_cell_length_a 9.2058(14)
_cell_length_b 9.2663(14)
_cell_length_c 11.3877(17)
_cell_measurement_reflns_used 8953
_cell_measurement_temperature 100
_cell_measurement_theta_max 30.58
_cell_measurement_theta_min 2.22
_cell_volume 909.2(2)
_computing_cell_refinement 'SMART (Bruker, 1998)'
_computing_data_collection 'SMART (Bruker, 1998)'
_computing_data_reduction 'SAINT-Plus (Bruker, 2006)'
_computing_molecular_graphics 'SHELXTL (Bruker, 2000)'
_computing_publication_material 'SHELXTL (Bruker, 2000)'
_computing_structure_refinement 'SHELXL97 (Sheldrick, 1997)'
_computing_structure_solution 'SHELXS90 (Sheldrick, 1990)'
_diffrn_ambient_temperature 100
_diffrn_measured_fraction_theta_full 0.999
_diffrn_measured_fraction_theta_max 0.984
_diffrn_measurement_device_type 'Bruker SMART CCD area detector'
_diffrn_measurement_method '\f and \w'
_diffrn_radiation_monochromator graphite
_diffrn_radiation_source 'fine-focus sealed tube'
_diffrn_radiation_type MoK\a
_diffrn_radiation_wavelength 0.71073
_diffrn_reflns_av_R_equivalents 0.0157
_diffrn_reflns_av_sigmaI/netI 0.0214
_diffrn_reflns_limit_h_max 13
_diffrn_reflns_limit_h_min -12
_diffrn_reflns_limit_k_max 13
_diffrn_reflns_limit_k_min -13
_diffrn_reflns_limit_l_max 16
_diffrn_reflns_limit_l_min -16
_diffrn_reflns_number 10879
_diffrn_reflns_theta_full 25.00
_diffrn_reflns_theta_max 30.53
_diffrn_reflns_theta_min 1.91
_diffrn_standards_decay_% 0
_exptl_absorpt_coefficient_mu 0.310
_exptl_absorpt_correction_T_max 0.908
_exptl_absorpt_correction_T_min 0.752
_exptl_absorpt_correction_type multi-scan
_exptl_absorpt_process_details '(SADABS; Sheldrick, 1999)'
_exptl_crystal_colour colorless
_exptl_crystal_density_diffrn 1.397
_exptl_crystal_description prism
_exptl_crystal_F_000 400
_exptl_crystal_size_max 0.50
_exptl_crystal_size_mid 0.48
_exptl_crystal_size_min 0.31
_refine_diff_density_max 0.483
_refine_diff_density_min -0.288
_refine_ls_extinction_method none
_refine_ls_goodness_of_fit_ref 1.053
_refine_ls_hydrogen_treatment constr
_refine_ls_matrix_type full
_refine_ls_number_parameters 235
_refine_ls_number_reflns 5473
_refine_ls_number_restraints 0
_refine_ls_restrained_S_all 1.053
_refine_ls_R_factor_all 0.0369
_refine_ls_R_factor_gt 0.0349
_refine_ls_shift/su_max 0.002
_refine_ls_shift/su_mean 0.000
_refine_ls_structure_factor_coef Fsqd
_refine_ls_weighting_details 'calc w=1/[\s^2^(Fo^2^)+(0.0478P)^2^+0.3812P] where P=(Fo^2^+2Fc^2^)/3'
_refine_ls_weighting_scheme calc
_refine_ls_wR_factor_gt 0.0908
_refine_ls_wR_factor_ref 0.0921
_reflns_number_gt 5150
_reflns_number_total 5473
_reflns_threshold_expression >2sigma(I)
_cod_data_source_file zl2079.cif
_cod_data_source_block I
_cod_database_code 2216857
_cod_database_fobs_code 2216857

loop_
_symmetry_equiv_pos_as_xyz
'x, y, z'
'-x, -y, -z'

loop_
_atom_site_type_symbol
_atom_site_label
_atom_site_fract_x
_atom_site_fract_y
_atom_site_fract_z
_atom_site_U_iso_or_equiv
_atom_site_adp_type
_atom_site_calc_flag
_atom_site_refinement_flags
_atom_site_occupancy
S S1A 0.83197(3) 0.46195(3) 0.31516(2) 0.01799(7) Uani d . 1
S S1B 0.83350(3) 0.69808(3) 0.57280(2) 0.01936(7) Uani d . 1
O O1 1.31416(9) 0.81929(11) 0.44309(8) 0.02540(18) Uani d . 1
O O2 1.15179(9) 1.05449(10) 0.71366(8) 0.02291(17) Uani d . 1
N N1 1.03648(10) 0.68224(11) 0.41270(8) 0.01901(18) Uani d . 1
N N2 1.08610(10) 0.81545(11) 0.50926(9) 0.01960(18) Uani d . 1
H H2A 1.0290 0.8610 0.5657 0.024 Uiso calc R 1
C C1 0.91710(12) 0.62306(12) 0.43136(9) 0.01711(18) Uani d . 1
C C2 1.22268(12) 0.87532(12) 0.51658(10) 0.01811(19) Uani d . 1
C C3 1.25246(12) 1.01706(12) 0.62573(10) 0.01824(19) Uani d . 1
C C4 1.36458(13) 1.12278(13) 0.66080(11) 0.0227(2) Uani d . 1
H H4A 1.4459 1.1235 0.6177 0.027 Uiso calc R 1
C C5 1.33189(15) 1.23308(14) 0.77784(12) 0.0270(2) Uani d . 1
H H5A 1.3882 1.3201 0.8257 0.032 Uiso calc R 1
C C6 1.20373(15) 1.18689(14) 0.80570(12) 0.0273(2) Uani d . 1
H H6A 1.1575 1.2380 0.8773 0.033 Uiso calc R 1
C C1A 0.95464(12) 0.43706(14) 0.19310(10) 0.0206(2) Uani d . 1
H H1AA 0.9687 0.5337 0.1794 0.025 Uiso calc R 1
H H1AB 1.0488 0.4057 0.2190 0.025 Uiso calc R 1
C C2A 0.89122(11) 0.31695(12) 0.07338(10) 0.01711(19) Uani d . 1
C C3A 0.84726(12) 0.35829(13) -0.03044(10) 0.0194(2) Uani d . 1
H H3AA 0.8530 0.4610 -0.0239 0.023 Uiso calc R 1
C C4A 0.79483(13) 0.24774(14) -0.14391(10) 0.0231(2) Uani d . 1
H H4AA 0.7684 0.2762 -0.2133 0.028 Uiso calc R 1
C C5A 0.78214(13) 0.09491(14) -0.15297(11) 0.0247(2) Uani d . 1
H H5AA 0.7470 0.0207 -0.2285 0.030 Uiso calc R 1
C C6A 0.82198(13) 0.05301(13) -0.04922(12) 0.0250(2) Uani d . 1
H H6AA 0.8114 -0.0490 -0.0547 0.030 Uiso calc R 1
C C7A 0.87777(13) 0.16316(13) 0.06314(11) 0.0217(2) Uani d . 1
H H7AA 0.9063 0.1340 0.1318 0.026 Uiso calc R 1
C C1B 0.66064(12) 0.59096(14) 0.54544(10) 0.0215(2) Uani d . 1
H H1BA 0.5962 0.6137 0.4827 0.026 Uiso calc R 1
H H1BB 0.6758 0.4813 0.5174 0.026 Uiso calc R 1
C C2B 0.59769(11) 0.64384(12) 0.67084(10) 0.01821(19) Uani d . 1
C C3B 0.62147(12) 0.56157(13) 0.75201(11) 0.0217(2) Uani d . 1
H H3BA 0.6725 0.4712 0.7275 0.026 Uiso calc R 1
C C4B 0.56896(13) 0.61435(14) 0.87003(11) 0.0234(2) Uani d . 1
H H4BA 0.5854 0.5592 0.9242 0.028 Uiso calc R 1
C C5B 0.49201(13) 0.74924(14) 0.90733(11) 0.0234(2) Uani d . 1
H H5BA 0.4572 0.7843 0.9862 0.028 Uiso calc R 1
C C6B 0.46754(13) 0.83113(14) 0.82611(11) 0.0235(2) Uani d . 1
H H6BA 0.4158 0.9211 0.8505 0.028 Uiso calc R 1
C C7B 0.52029(12) 0.77887(13) 0.70825(11) 0.0207(2) Uani d . 1
H H7BA 0.5039 0.8342 0.6542 0.025 Uiso calc R 1

loop_
_atom_site_aniso_label
_atom_site_aniso_U_11
_atom_site_aniso_U_22
_atom_site_aniso_U_33
_atom_site_aniso_U_12
_atom_site_aniso_U_13
_atom_site_aniso_U_23
S1A 0.01715(12) 0.02079(13) 0.01268(11) -0.00613(9) 0.00220(9) 0.00130(9)
S1B 0.01660(12) 0.02282(13) 0.01414(12) -0.00608(9) 0.00312(9) 0.00017(9)
O1 0.0206(4) 0.0314(4) 0.0182(4) -0.0067(3) 0.0048(3) 0.0001(3)
O2 0.0243(4) 0.0205(4) 0.0195(4) -0.0025(3) 0.0052(3) 0.0004(3)
N1 0.0188(4) 0.0197(4) 0.0148(4) -0.0059(3) 0.0013(3) 0.0012(3)
N2 0.0186(4) 0.0192(4) 0.0164(4) -0.0057(3) 0.0042(3) -0.0003(3)
C1 0.0178(4) 0.0188(4) 0.0126(4) -0.0030(3) 0.0014(3) 0.0027(3)
C2 0.0182(5) 0.0200(5) 0.0150(4) -0.0044(4) 0.0002(4) 0.0048(4)
C3 0.0184(5) 0.0190(5) 0.0163(4) -0.0025(4) 0.0012(4) 0.0048(4)
C4 0.0226(5) 0.0229(5) 0.0209(5) -0.0069(4) -0.0016(4) 0.0065(4)
C5 0.0328(6) 0.0196(5) 0.0238(5) -0.0061(4) -0.0034(5) 0.0028(4)
C6 0.0348(6) 0.0197(5) 0.0212(5) -0.0008(4) 0.0028(5) -0.0012(4)
C1A 0.0184(5) 0.0274(5) 0.0131(4) -0.0067(4) 0.0024(4) 0.0032(4)
C2A 0.0151(4) 0.0206(5) 0.0136(4) -0.0017(3) 0.0033(3) 0.0029(4)
C3A 0.0215(5) 0.0199(5) 0.0158(4) -0.0022(4) 0.0027(4) 0.0049(4)
C4A 0.0245(5) 0.0277(6) 0.0150(5) -0.0029(4) 0.0006(4) 0.0049(4)
C5A 0.0228(5) 0.0236(5) 0.0198(5) -0.0034(4) 0.0033(4) -0.0029(4)
C6A 0.0244(5) 0.0169(5) 0.0303(6) 0.0004(4) 0.0055(4) 0.0032(4)
C7A 0.0212(5) 0.0227(5) 0.0222(5) 0.0011(4) 0.0026(4) 0.0087(4)
C1B 0.0172(5) 0.0261(5) 0.0162(4) -0.0073(4) 0.0032(4) 0.0003(4)
C2B 0.0138(4) 0.0210(5) 0.0162(4) -0.0047(3) 0.0022(3) 0.0015(4)
C3B 0.0190(5) 0.0219(5) 0.0228(5) 0.0003(4) 0.0043(4) 0.0053(4)
C4B 0.0216(5) 0.0287(6) 0.0204(5) -0.0018(4) 0.0034(4) 0.0089(4)
C5B 0.0196(5) 0.0282(6) 0.0184(5) -0.0037(4) 0.0055(4) 0.0020(4)
C6B 0.0190(5) 0.0222(5) 0.0256(5) 0.0004(4) 0.0066(4) 0.0024(4)
C7B 0.0175(5) 0.0223(5) 0.0218(5) -0.0018(4) 0.0027(4) 0.0065(4)

loop_
_atom_type_symbol
_atom_type_description
_atom_type_scat_dispersion_real
_atom_type_scat_dispersion_imag
_atom_type_scat_source
C C 0.0033 0.0016 'International Tables Vol C Tables 4.2.6.8 and 6.1.1.4'
H H 0.0000 0.0000 'International Tables Vol C Tables 4.2.6.8 and 6.1.1.4'
N N 0.0061 0.0033 'International Tables Vol C Tables 4.2.6.8 and 6.1.1.4'
O O 0.0106 0.0060 'International Tables Vol C Tables 4.2.6.8 and 6.1.1.4'
S S 0.1246 0.1234 'International Tables Vol C Tables 4.2.6.8 and 6.1.1.4'

loop_
_geom_angle_atom_site_label_1
_geom_angle_atom_site_label_2
_geom_angle_atom_site_label_3
_geom_angle
C1 S1A C1A 99.49(5)
C1 S1B C1B 105.31(5)
C6 O2 C3 106.42(9)
C1 N1 N2 114.05(9)
C2 N2 N1 121.44(9)
C2 N2 H2A 119.3
N1 N2 H2A 119.3
N1 C1 S1A 120.42(8)
N1 C1 S1B 122.38(8)
S1A C1 S1B 117.20(6)
O1 C2 N2 125.12(10)
O1 C2 C3 122.36(10)
N2 C2 C3 112.51(9)
C4 C3 O2 110.42(10)
C4 C3 C2 132.44(10)
O2 C3 C2 117.14(9)
C3 C4 C5 105.83(11)
C3 C4 H4A 127.1
C5 C4 H4A 127.1
C6 C5 C4 107.05(10)
C6 C5 H5A 126.5
C4 C5 H5A 126.5
C5 C6 O2 110.29(11)
C5 C6 H6A 124.9
O2 C6 H6A 124.9
C2A C1A S1A 109.68(7)
C2A C1A H1AA 109.7
S1A C1A H1AA 109.7
C2A C1A H1AB 109.7
S1A C1A H1AB 109.7
H1AA C1A H1AB 108.2
C3A C2A C7A 118.85(10)
C3A C2A C1A 119.96(10)
C7A C2A C1A 121.18(10)
C2A C3A C4A 120.83(10)
C2A C3A H3AA 119.6
C4A C3A H3AA 119.6
C5A C4A C3A 119.75(11)
C5A C4A H4AA 120.1
C3A C4A H4AA 120.1
C6A C5A C4A 119.89(10)
C6A C5A H5AA 120.1
C4A C5A H5AA 120.1
C5A C6A C7A 120.21(11)
C5A C6A H6AA 119.9
C7A C6A H6AA 119.9
C6A C7A C2A 120.43(11)
C6A C7A H7AA 119.8
C2A C7A H7AA 119.8
C2B C1B S1B 104.83(7)
C2B C1B H1BA 110.8
S1B C1B H1BA 110.8
C2B C1B H1BB 110.8
S1B C1B H1BB 110.8
H1BA C1B H1BB 108.9
C3B C2B C7B 119.53(10)
C3B C2B C1B 120.15(10)
C7B C2B C1B 120.27(10)
C2B C3B C4B 120.07(11)
C2B C3B H3BA 120.0
C4B C3B H3BA 120.0
C5B C4B C3B 120.34(11)
C5B C4B H4BA 119.8
C3B C4B H4BA 119.8
C6B C5B C4B 119.65(11)
C6B C5B H5BA 120.2
C4B C5B H5BA 120.2
C5B C6B C7B 120.12(11)
C5B C6B H6BA 119.9
C7B C6B H6BA 119.9
C6B C7B C2B 120.28(11)
C6B C7B H7BA 119.9
C2B C7B H7BA 119.9

loop_
_geom_bond_atom_site_label_1
_geom_bond_atom_site_label_2
_geom_bond_distance
S1A C1 1.7500(11)
S1A C1A 1.8179(11)
S1B C1 1.7648(11)
S1B C1B 1.8192(11)
O1 C2 1.2259(14)
O2 C6 1.3659(14)
O2 C3 1.3789(13)
N1 C1 1.2915(14)
N1 N2 1.3879(12)
N2 C2 1.3571(14)
N2 H2A 0.8600
C2 C3 1.4731(15)
C3 C4 1.3570(15)
C4 C5 1.4316(17)
C4 H4A 0.9300
C5 C6 1.3518(19)
C5 H5A 0.9300
C6 H6A 0.9300
C1A C2A 1.5046(15)
C1A H1AA 0.9700
C1A H1AB 0.9700
C2A C3A 1.3925(15)
C2A C7A 1.3937(16)
C3A C4A 1.3928(15)
C3A H3AA 0.9300
C4A C5A 1.3881(17)
C4A H4AA 0.9300
C5A C6A 1.3868(18)
C5A H5AA 0.9300
C6A C7A 1.3917(17)
C6A H6AA 0.9300
C7A H7AA 0.9300
C1B C2B 1.5090(15)
C1B H1BA 0.9700
C1B H1BB 0.9700
C2B C3B 1.3902(16)
C2B C7B 1.3954(16)
C3B C4B 1.3927(16)
C3B H3BA 0.9300
C4B C5B 1.3922(17)
C4B H4BA 0.9300
C5B C6B 1.3886(18)
C5B H5BA 0.9300
C6B C7B 1.3920(16)
C6B H6BA 0.9300
C7B H7BA 0.9300

loop_
_geom_hbond_atom_site_label_D
_geom_hbond_atom_site_label_H
_geom_hbond_atom_site_label_A
_geom_hbond_site_symmetry_A
_geom_hbond_distance_DH
_geom_hbond_distance_HA
_geom_hbond_distance_DA
_geom_hbond_angle_DHA
N2 H2A O2 . 0.86 2.22 2.6310(12) 109.1
N2 H2A S1B . 0.86 2.37 2.8132(10) 112.5
C4 H4A O1 2_876 0.93 2.48 3.3823(15) 164.4
C4A H4AA O1 2_765 0.93 2.51 3.3136(15) 145.1
C5B H5BA Cg1 2_666 0.95 2.81 3.4504(14) 127

loop_
_geom_torsion_atom_site_label_1
_geom_torsion_atom_site_label_2
_geom_torsion_atom_site_label_3
_geom_torsion_atom_site_label_4
_geom_torsion
C1 N1 N2 C2 166.99(10)
N2 N1 C1 S1A 175.81(8)
N2 N1 C1 S1B -4.57(14)
C1A S1A C1 N1 -2.02(11)
C1A S1A C1 S1B 178.35(7)
C1B S1B C1 N1 173.39(10)
C1B S1B C1 S1A -6.99(8)
N1 N2 C2 O1 -1.29(18)
N1 N2 C2 C3 179.69(10)
C6 O2 C3 C4 -0.17(13)
C6 O2 C3 C2 178.91(10)
O1 C2 C3 C4 10.0(2)
N2 C2 C3 C4 -170.94(12)
O1 C2 C3 O2 -168.84(11)
N2 C2 C3 O2 10.22(14)
O2 C3 C4 C5 -0.02(13)
C2 C3 C4 C5 -178.92(12)
C3 C4 C5 C6 0.21(14)
C4 C5 C6 O2 -0.33(15)
C3 O2 C6 C5 0.32(14)
C1 S1A C1A C2A -171.49(8)
S1A C1A C2A C3A 113.50(10)
S1A C1A C2A C7A -67.69(12)
C7A C2A C3A C4A -1.93(16)
C1A C2A C3A C4A 176.90(10)
C2A C3A C4A C5A 1.86(17)
C3A C4A C5A C6A -0.14(18)
C4A C5A C6A C7A -1.47(18)
C5A C6A C7A C2A 1.39(18)
C3A C2A C7A C6A 0.31(16)
C1A C2A C7A C6A -178.51(10)
C1 S1B C1B C2B 174.10(8)
S1B C1B C2B C3B -94.13(11)
S1B C1B C2B C7B 83.28(11)
C7B C2B C3B C4B -0.35(16)
C1B C2B C3B C4B 177.07(10)
C2B C3B C4B C5B 0.23(17)
C3B C4B C5B C6B 0.09(17)
C4B C5B C6B C7B -0.28(17)
C5B C6B C7B C2B 0.15(17)
C3B C2B C7B C6B 0.17(16)
C1B C2B C7B C6B -177.26(10)

loop_
_cod_related_entry_id
_cod_related_entry_database
_cod_related_entry_code
1 ChemSpider 21120163
